data_2212128
loop_
_publ_author_name
'Mei-Ju Niu'
'Jian-Min Dou'
'Xian-Qiang Huang'
'Da-Qi Wang'

_publ_section_title
;
 <i>cis</i>-3,3'-Dimethyldibenzo-18-crown-6
;
_journal_coeditor_code CV2180
_journal_issue 2
_journal_name_full 'Acta Crystallographica Section E'
_journal_page_first o1071
_journal_page_last o1072
_journal_paper_doi 10.1107/S1600536807002243
_journal_volume 63
_journal_year 2007
_chemical_formula_iupac 'C22 H28 O6'
_chemical_formula_moiety 'C22 H28 O6'
_chemical_formula_sum 'C22 H28 O6'
_chemical_formula_weight 388.44
_chemical_name_common cis-3,3'-Dimethyldibenzo-18-crown-6
_chemical_name_systematic
;
10,26-dimethyl-2,5,8,15,18,21-hexaoxatricyclo[20.4.0.0^9,14^]tetracosa-
9,11,13,22,24,26-hexaene
;
_space_group_IT_number 14
_symmetry_cell_setting monoclinic
_symmetry_space_group_name_Hall '-P 2yn'
_symmetry_space_group_name_H-M 'P 1 21/n 1'
_atom_sites_solution_hydrogens geom
_atom_sites_solution_primary direct
_atom_sites_solution_secondary difmap
_audit_creation_method SHELXL-97
_cell_angle_alpha 90.00
_cell_angle_beta 95.386(5)
_cell_angle_gamma 90.00
_cell_formula_units_Z 4
_cell_length_a 9.354(3)
_cell_length_b 7.828(3)
_cell_length_c 29.122(11)
_cell_measurement_reflns_used 2263
_cell_measurement_temperature 298(2)
_cell_measurement_theta_max 23.092
_cell_measurement_theta_min 2.359
_cell_volume 2123.0(13)
_computing_cell_refinement SMART
_computing_data_collection 'SMART (Siemens, 1996)'
_computing_data_reduction 'SAINT (Siemens, 1996)'
_computing_molecular_graphics 'SHELXTL (Sheldrick, 1997b)'
_computing_publication_material SHELXTL
_computing_structure_refinement 'SHELXL97 (Sheldrick, 1997a)'
_computing_structure_solution 'SHELXS97 (Sheldrick, 1997a)'
_diffrn_ambient_temperature 298(2)
_diffrn_measured_fraction_theta_full 0.990
_diffrn_measured_fraction_theta_max 0.990
_diffrn_measurement_device_type 'Bruker SMART CCD area-detector'
_diffrn_measurement_method '\f and \w'
_diffrn_radiation_monochromator graphite
_diffrn_radiation_source 'fine-focus sealed tube'
_diffrn_radiation_type MoK\a
_diffrn_radiation_wavelength 0.71073
_diffrn_reflns_av_R_equivalents 0.0423
_diffrn_reflns_av_sigmaI/netI 0.0559
_diffrn_reflns_limit_h_max 11
_diffrn_reflns_limit_h_min -9
_diffrn_reflns_limit_k_max 9
_diffrn_reflns_limit_k_min -8
_diffrn_reflns_limit_l_max 30
_diffrn_reflns_limit_l_min -34
_diffrn_reflns_number 10489
_diffrn_reflns_theta_full 25.01
_diffrn_reflns_theta_max 25.01
_diffrn_reflns_theta_min 2.23
_exptl_absorpt_coefficient_mu 0.088
_exptl_absorpt_correction_T_max 0.9759
_exptl_absorpt_correction_T_min 0.9658
_exptl_absorpt_correction_type multi-scan
_exptl_absorpt_process_details '(SADABS; Sheldrick, 1996)'
_exptl_crystal_colour colourless
_exptl_crystal_density_diffrn 1.215
_exptl_crystal_density_method 'not measured'
_exptl_crystal_description block
_exptl_crystal_F_000 832
_exptl_crystal_size_max 0.40
_exptl_crystal_size_mid 0.32
_exptl_crystal_size_min 0.28
_refine_diff_density_max 0.420
_refine_diff_density_min -0.247
_refine_ls_extinction_method none
_refine_ls_goodness_of_fit_ref 1.005
_refine_ls_hydrogen_treatment constr
_refine_ls_matrix_type full
_refine_ls_number_parameters 253
_refine_ls_number_reflns 3714
_refine_ls_number_restraints 23
_refine_ls_restrained_S_all 1.034
_refine_ls_R_factor_all 0.1275
_refine_ls_R_factor_gt 0.0625
_refine_ls_shift/su_max 0.000
_refine_ls_shift/su_mean 0.000
_refine_ls_structure_factor_coef Fsqd
_refine_ls_weighting_details 'calc w=1/[\s^2^(Fo^2^)+(0.0806P)^2^+1.8496P] where P=(Fo^2^+2Fc^2^)/3'
_refine_ls_weighting_scheme calc
_refine_ls_wR_factor_gt 0.1537
_refine_ls_wR_factor_ref 0.2102
_reflns_number_gt 1897
_reflns_number_total 3714
_reflns_threshold_expression I>2\s(I)
_cod_data_source_file cv2180.cif
_cod_data_source_block I
_cod_original_sg_symbol_H-M 'P 21/n'
_cod_database_code 2212128
_cod_database_fobs_code 2212128

loop_
_symmetry_equiv_pos_as_xyz
'x, y, z'
'-x+1/2, y+1/2, -z+1/2'
'-x, -y, -z'
'x-1/2, -y-1/2, z-1/2'

loop_
_atom_site_type_symbol
_atom_site_label
_atom_site_fract_x
_atom_site_fract_y
_atom_site_fract_z
_atom_site_U_iso_or_equiv
_atom_site_adp_type
_atom_site_calc_flag
_atom_site_refinement_flags
_atom_site_occupancy
O O1 1.0188(3) 0.9674(3) 0.38094(9) 0.0608(7) Uani d . 1
O O2 0.7599(3) 0.8902(3) 0.34027(9) 0.0583(7) Uani d . 1
O O3 0.6550(3) 0.8772(3) 0.24108(9) 0.0586(7) Uani d . 1
O O4 0.8351(3) 0.8818(3) 0.16357(9) 0.0587(7) Uani d . 1
O O5 1.0997(3) 0.9961(3) 0.16048(9) 0.0604(7) Uani d D 1
O O6 1.2163(3) 0.9737(4) 0.28096(9) 0.0757(9) Uani d DU 1
C C1 0.9339(4) 0.8565(5) 0.40295(13) 0.0541(10) Uani d . 1
C C2 0.9826(5) 0.7923(6) 0.44587(15) 0.0684(12) Uani d . 1
C C3 0.8910(6) 0.6890(6) 0.46825(16) 0.0837(14) Uani d . 1
H H3 0.9221 0.6443 0.4971 0.100 Uiso calc R 1
C C4 0.7553(6) 0.6511(6) 0.44889(17) 0.0809(14) Uani d . 1
H H4 0.6959 0.5808 0.4645 0.097 Uiso calc R 1
C C5 0.7068(5) 0.7176(5) 0.40605(15) 0.0654(11) Uani d . 1
H H5 0.6144 0.6933 0.3931 0.079 Uiso calc R 1
C C6 0.7962(4) 0.8200(5) 0.38283(13) 0.0532(10) Uani d . 1
C C7 0.6151(4) 0.8733(6) 0.32077(14) 0.0661(12) Uani d . 1
H H7A 0.5504 0.9180 0.3420 0.079 Uiso calc R 1
H H7B 0.5926 0.7536 0.3153 0.079 Uiso calc R 1
C C8 0.5963(4) 0.9686(6) 0.27676(14) 0.0645(11) Uani d . 1
H H8A 0.4948 0.9882 0.2683 0.077 Uiso calc R 1
H H8B 0.6431 1.0789 0.2806 0.077 Uiso calc R 1
C C9 0.6257(4) 0.9601(6) 0.19802(15) 0.0650(11) Uani d . 1
H H9A 0.6691 1.0728 0.1994 0.078 Uiso calc R 1
H H9B 0.5228 0.9740 0.1914 0.078 Uiso calc R 1
C C10 0.6833(4) 0.8591(6) 0.16044(14) 0.0628(11) Uani d . 1
H H10A 0.6604 0.7391 0.1637 0.075 Uiso calc R 1
H H10B 0.6406 0.8980 0.1306 0.075 Uiso calc R 1
C C11 0.9076(4) 0.8211(5) 0.12842(12) 0.0502(9) Uani d . 1
C C12 0.8512(5) 0.7102(5) 0.09443(14) 0.0635(11) Uani d . 1
H H12 0.7571 0.6719 0.0942 0.076 Uiso calc R 1
C C13 0.9367(5) 0.6565(6) 0.06061(15) 0.0737(13) Uani d . 1
H H13 0.9000 0.5803 0.0380 0.088 Uiso calc R 1
C C14 1.0745(5) 0.7152(6) 0.06042(15) 0.0742(13) Uani d . 1
H H14 1.1301 0.6791 0.0374 0.089 Uiso calc R 1
C C15 1.1329(4) 0.8283(5) 0.09414(13) 0.0594(11) Uani d . 1
C C16 1.0478(4) 0.8791(5) 0.12779(12) 0.0501(9) Uani d . 1
C C17 1.1462(6) 0.9223(7) 0.20429(15) 0.0929(16) Uani d D 1
H H17A 1.0855 0.8251 0.2095 0.111 Uiso calc R 1
H H17B 1.2435 0.8806 0.2035 0.111 Uiso calc R 1
C C18 1.1427(6) 1.0335(8) 0.24042(16) 0.1031(16) Uani d DU 1
H H18A 1.0434 1.0546 0.2458 0.124 Uiso calc R 1
H H18B 1.1844 1.1415 0.2322 0.124 Uiso calc R 1
C C19 1.1597(6) 1.0240(7) 0.32084(18) 0.1017(16) Uani d DU 1
H H19A 1.0964 1.1204 0.3138 0.122 Uiso calc R 1
H H19B 1.2376 1.0629 0.3427 0.122 Uiso calc R 1
C C20 1.0815(6) 0.8941(6) 0.34238(18) 0.0878(15) Uani d D 1
H H20A 1.1455 0.8015 0.3528 0.105 Uiso calc R 1
H H20B 1.0068 0.8482 0.3205 0.105 Uiso calc R 1
C C21 1.1289(5) 0.8388(8) 0.46815(16) 0.0994(17) Uani d . 1
H H21A 1.1443 0.7842 0.4977 0.149 Uiso calc R 1
H H21B 1.1350 0.9604 0.4720 0.149 Uiso calc R 1
H H21C 1.2008 0.8015 0.4489 0.149 Uiso calc R 1
C C22 1.2843(5) 0.8928(7) 0.09349(16) 0.0884(15) Uani d . 1
H H22A 1.3265 0.8442 0.0677 0.133 Uiso calc R 1
H H22B 1.3397 0.8602 0.1215 0.133 Uiso calc R 1
H H22C 1.2834 1.0150 0.0908 0.133 Uiso calc R 1

loop_
_atom_site_aniso_label
_atom_site_aniso_U_11
_atom_site_aniso_U_22
_atom_site_aniso_U_33
_atom_site_aniso_U_12
_atom_site_aniso_U_13
_atom_site_aniso_U_23
O1 0.0647(17) 0.0603(17) 0.0589(17) -0.0074(14) 0.0137(13) -0.0037(14)
O2 0.0551(16) 0.0647(17) 0.0553(17) -0.0097(13) 0.0068(12) 0.0016(14)
O3 0.0617(16) 0.0559(16) 0.0590(17) 0.0061(13) 0.0093(13) 0.0014(14)
O4 0.0501(16) 0.0724(18) 0.0536(16) -0.0045(13) 0.0053(12) -0.0026(14)
O5 0.0621(17) 0.0675(18) 0.0512(16) -0.0055(14) 0.0034(12) -0.0048(14)
O6 0.0786(19) 0.099(2) 0.0494(17) 0.0038(17) 0.0067(14) 0.0009(16)
C1 0.066(3) 0.051(2) 0.047(2) 0.002(2) 0.0113(19) -0.0040(18)
C2 0.089(3) 0.063(3) 0.053(3) 0.008(2) 0.007(2) -0.002(2)
C3 0.124(4) 0.076(3) 0.053(3) 0.001(3) 0.017(3) 0.007(3)
C4 0.117(4) 0.061(3) 0.070(3) -0.017(3) 0.035(3) 0.001(2)
C5 0.084(3) 0.054(3) 0.061(3) -0.012(2) 0.020(2) -0.007(2)
C6 0.070(3) 0.043(2) 0.049(2) -0.0037(19) 0.0134(19) -0.0049(18)
C7 0.055(2) 0.079(3) 0.065(3) -0.007(2) 0.009(2) -0.017(2)
C8 0.054(2) 0.069(3) 0.070(3) 0.008(2) 0.001(2) -0.009(2)
C9 0.056(2) 0.064(3) 0.075(3) 0.008(2) 0.005(2) 0.012(2)
C10 0.052(2) 0.076(3) 0.060(3) -0.007(2) 0.0021(19) 0.007(2)
C11 0.061(2) 0.046(2) 0.044(2) 0.0032(18) 0.0051(18) 0.0040(18)
C12 0.074(3) 0.059(3) 0.056(3) -0.006(2) 0.000(2) 0.000(2)
C13 0.101(4) 0.060(3) 0.059(3) -0.001(3) 0.002(3) -0.012(2)
C14 0.089(3) 0.080(3) 0.055(3) 0.010(3) 0.016(2) -0.011(2)
C15 0.066(3) 0.068(3) 0.045(2) 0.005(2) 0.0063(19) 0.005(2)
C16 0.060(2) 0.048(2) 0.042(2) 0.0049(19) 0.0044(17) 0.0024(18)
C17 0.119(4) 0.094(4) 0.060(3) 0.025(3) -0.022(3) -0.009(3)
C18 0.144(4) 0.104(4) 0.059(3) 0.023(3) -0.002(3) -0.001(3)
C19 0.129(4) 0.097(4) 0.085(3) -0.006(3) 0.044(3) -0.005(3)
C20 0.097(4) 0.076(3) 0.097(4) -0.006(3) 0.045(3) -0.001(3)
C21 0.102(4) 0.125(5) 0.067(3) 0.005(3) -0.015(3) -0.001(3)
C22 0.078(3) 0.117(4) 0.073(3) -0.005(3) 0.024(2) -0.002(3)

loop_
_atom_type_symbol
_atom_type_description
_atom_type_scat_dispersion_real
_atom_type_scat_dispersion_imag
_atom_type_scat_source
C C 0.0033 0.0016 'International Tables Vol C Tables 4.2.6.8 and 6.1.1.4'
H H 0.0000 0.0000 'International Tables Vol C Tables 4.2.6.8 and 6.1.1.4'
O O 0.0106 0.0060 'International Tables Vol C Tables 4.2.6.8 and 6.1.1.4'

loop_
_geom_angle_atom_site_label_1
_geom_angle_atom_site_label_2
_geom_angle_atom_site_label_3
_geom_angle
C1 O1 C20 114.1(3)
C6 O2 C7 118.0(3)
C8 O3 C9 111.2(3)
C11 O4 C10 118.1(3)
C16 O5 C17 114.0(3)
C19 O6 C18 114.9(4)
O1 C1 C2 119.7(4)
O1 C1 C6 119.0(3)
C2 C1 C6 121.2(4)
C1 C2 C3 118.1(4)
C1 C2 C21 120.7(4)
C3 C2 C21 121.1(4)
C4 C3 C2 121.5(5)
C4 C3 H3 119.3
C2 C3 H3 119.3
C3 C4 C5 120.0(4)
C3 C4 H4 120.0
C5 C4 H4 120.0
C6 C5 C4 119.7(4)
C6 C5 H5 120.1
C4 C5 H5 120.1
O2 C6 C5 124.5(4)
O2 C6 C1 116.0(3)
C5 C6 C1 119.4(4)
O2 C7 C8 109.3(3)
O2 C7 H7A 109.8
C8 C7 H7A 109.8
O2 C7 H7B 109.8
C8 C7 H7B 109.8
H7A C7 H7B 108.3
O3 C8 C7 111.0(3)
O3 C8 H8A 109.4
C7 C8 H8A 109.4
O3 C8 H8B 109.4
C7 C8 H8B 109.4
H8A C8 H8B 108.0
O3 C9 C10 110.7(3)
O3 C9 H9A 109.5
C10 C9 H9A 109.5
O3 C9 H9B 109.5
C10 C9 H9B 109.5
H9A C9 H9B 108.1
O4 C10 C9 108.3(3)
O4 C10 H10A 110.0
C9 C10 H10A 110.0
O4 C10 H10B 110.0
C9 C10 H10B 110.0
H10A C10 H10B 108.4
O4 C11 C12 124.9(4)
O4 C11 C16 115.6(3)
C12 C11 C16 119.5(4)
C11 C12 C13 119.4(4)
C11 C12 H12 120.3
C13 C12 H12 120.3
C14 C13 C12 120.4(4)
C14 C13 H13 119.8
C12 C13 H13 119.8
C13 C14 C15 121.1(4)
C13 C14 H14 119.4
C15 C14 H14 119.4
C16 C15 C14 118.0(4)
C16 C15 C22 121.3(4)
C14 C15 C22 120.7(4)
O5 C16 C15 119.6(3)
O5 C16 C11 118.7(3)
C15 C16 C11 121.6(4)
C18 C17 O5 113.7(4)
C18 C17 H17A 108.8
O5 C17 H17A 108.8
C18 C17 H17B 108.8
O5 C17 H17B 108.8
H17A C17 H17B 107.7
C17 C18 O6 113.1(4)
C17 C18 H18A 109.0
O6 C18 H18A 109.0
C17 C18 H18B 109.0
O6 C18 H18B 109.0
H18A C18 H18B 107.8
O6 C19 C20 114.7(5)
O6 C19 H19A 108.6
C20 C19 H19A 108.6
O6 C19 H19B 108.6
C20 C19 H19B 108.6
H19A C19 H19B 107.6
C19 C20 O1 108.8(4)
C19 C20 H20A 109.9
O1 C20 H20A 109.9
C19 C20 H20B 109.9
O1 C20 H20B 109.9
H20A C20 H20B 108.3
C2 C21 H21A 109.5
C2 C21 H21B 109.5
H21A C21 H21B 109.5
C2 C21 H21C 109.5
H21A C21 H21C 109.5
H21B C21 H21C 109.5
C15 C22 H22A 109.5
C15 C22 H22B 109.5
H22A C22 H22B 109.5
C15 C22 H22C 109.5
H22A C22 H22C 109.5
H22B C22 H22C 109.5

loop_
_geom_bond_atom_site_label_1
_geom_bond_atom_site_label_2
_geom_bond_distance
_geom_bond_publ_flag
O1 C1 1.375(4) yes
O1 C20 1.435(5) yes
O2 C6 1.369(4) yes
O2 C7 1.424(4) yes
O3 C8 1.415(5) yes
O3 C9 1.416(5) yes
O4 C11 1.365(4) yes
O4 C10 1.426(4) yes
O5 C16 1.376(4) ?
O5 C17 1.430(5) ?
O6 C19 1.378(5) ?
O6 C18 1.391(5) ?
C1 C2 1.384(5) ?
C1 C6 1.394(5) ?
C2 C3 1.385(6) ?
C2 C21 1.503(6) ?
C3 C4 1.372(6) ?
C3 H3 0.9300 ?
C4 C5 1.388(6) ?
C4 H4 0.9300 ?
C5 C6 1.380(5) ?
C5 H5 0.9300 ?
C7 C8 1.479(6) ?
C7 H7A 0.9700 ?
C7 H7B 0.9700 ?
C8 H8A 0.9700 ?
C8 H8B 0.9700 ?
C9 C10 1.492(6) ?
C9 H9A 0.9700 ?
C9 H9B 0.9700 ?
C10 H10A 0.9700 ?
C10 H10B 0.9700 ?
C11 C12 1.383(5) ?
C11 C16 1.390(5) ?
C12 C13 1.390(6) ?
C12 H12 0.9300 ?
C13 C14 1.369(6) ?
C13 H13 0.9300 ?
C14 C15 1.395(6) ?
C14 H14 0.9300 ?
C15 C16 1.378(5) ?
C15 C22 1.506(6) ?
C17 C18 1.368(6) ?
C17 H17A 0.9700 ?
C17 H17B 0.9700 ?
C18 H18A 0.9700 ?
C18 H18B 0.9700 ?
C19 C20 1.432(6) ?
C19 H19A 0.9700 ?
C19 H19B 0.9700 ?
C20 H20A 0.9700 ?
C20 H20B 0.9700 ?
C21 H21A 0.9600 ?
C21 H21B 0.9600 ?
C21 H21C 0.9600 ?
C22 H22A 0.9600 ?
C22 H22B 0.9600 ?
C22 H22C 0.9600 ?

loop_
_geom_hbond_atom_site_label_D
_geom_hbond_atom_site_label_H
_geom_hbond_atom_site_label_A
_geom_hbond_site_symmetry_A
_geom_hbond_distance_DH
_geom_hbond_distance_HA
_geom_hbond_distance_DA
_geom_hbond_angle_DHA
_geom_hbond_publ_flag
C8 H8A O6 1_455 0.97 2.67 3.569(5) 154.7 no

loop_
_geom_torsion_atom_site_label_1
_geom_torsion_atom_site_label_2
_geom_torsion_atom_site_label_3
_geom_torsion_atom_site_label_4
_geom_torsion
C20 O1 C1 C2 107.2(4)
C20 O1 C1 C6 -77.0(5)
O1 C1 C2 C3 176.2(4)
C6 C1 C2 C3 0.6(6)
O1 C1 C2 C21 -1.6(6)
C6 C1 C2 C21 -177.3(4)
C1 C2 C3 C4 -0.3(7)
C21 C2 C3 C4 177.5(5)
C2 C3 C4 C5 -0.4(7)
C3 C4 C5 C6 0.8(7)
C7 O2 C6 C5 7.5(5)
C7 O2 C6 C1 -172.8(3)
C4 C5 C6 O2 179.1(4)
C4 C5 C6 C1 -0.6(6)
O1 C1 C6 O2 4.4(5)
C2 C1 C6 O2 -179.9(3)
O1 C1 C6 C5 -175.8(3)
C2 C1 C6 C5 -0.2(6)
C6 O2 C7 C8 175.7(3)
C9 O3 C8 C7 174.6(3)
O2 C7 C8 O3 77.0(4)
C8 O3 C9 C10 -177.8(3)
C11 O4 C10 C9 -170.5(3)
O3 C9 C10 O4 -75.7(4)
C10 O4 C11 C12 -13.5(5)
C10 O4 C11 C16 166.1(3)
O4 C11 C12 C13 -179.5(4)
C16 C11 C12 C13 1.0(6)
C11 C12 C13 C14 -1.2(6)
C12 C13 C14 C15 0.6(7)
C13 C14 C15 C16 0.1(6)
C13 C14 C15 C22 -179.7(4)
C17 O5 C16 C15 -102.3(4)
C17 O5 C16 C11 80.6(4)
C14 C15 C16 O5 -177.3(4)
C22 C15 C16 O5 2.5(6)
C14 C15 C16 C11 -0.3(6)
C22 C15 C16 C11 179.5(4)
O4 C11 C16 O5 -2.8(5)
C12 C11 C16 O5 176.7(3)
O4 C11 C16 C15 -179.9(3)
C12 C11 C16 C15 -0.3(6)
C16 O5 C17 C18 -155.2(5)
O5 C17 C18 O6 -166.8(4)
C19 O6 C18 C17 -147.5(5)
C18 O6 C19 C20 104.2(6)
O6 C19 C20 O1 -175.1(4)
C1 O1 C20 C19 176.6(4)

loop_
_cod_related_entry_id
_cod_related_entry_database
_cod_related_entry_code
1 ChemSpider 21125481
